data_7159084
loop_
_publ_author_name
'Zhang, Yu'
'Yi, Zi-Juan'
'Yang, Ai-Mei'
'Guo, Jia-Ming'
'Li, Xin'
'Wei, Bang-Guo'

_publ_section_title
;
 AgSbF<sub>6</sub>-catalyzed C3 <i>aza</i>-Friedel-Crafts alkylation of
 <i>N</i>,<i>O</i>-acetals with indoles for the synthesis of
 <i>N-&#x3b1;</i> indole substituted pyrrolidine and piperidine
 derivatives.
;
_journal_issue 6
_journal_name_full 'Organic &amp; biomolecular chemistry'
_journal_page_first 1303
_journal_page_last 1315
_journal_paper_doi 10.1039/d2ob02213c
_journal_volume 21
_journal_year 2023
_chemical_absolute_configuration ad
_chemical_formula_sum 'C27 H44 N2 O3 Si'
_chemical_formula_weight 472.73
_space_group_crystal_system monoclinic
_space_group_IT_number 4
_space_group_name_Hall 'P 2yb'
_space_group_name_H-M_alt 'P 1 21 1'
_atom_sites_solution_hydrogens geom
_audit_creation_method SHELXL-2013
_audit_update_record
;
2022-05-08 deposited with the CCDC.	2023-01-06 downloaded from the CCDC.
;
_cell_angle_alpha 90
_cell_angle_beta 106.937(2)
_cell_angle_gamma 90
_cell_formula_units_Z 2
_cell_length_a 10.2060(5)
_cell_length_b 11.4624(6)
_cell_length_c 12.4467(6)
_cell_measurement_reflns_used 9976
_cell_measurement_temperature 213(2)
_cell_measurement_theta_max 54.910
_cell_measurement_theta_min 4.560
_cell_volume 1392.92(12)
_computing_cell_refinement 'Bruker SAINT'
_computing_data_collection 'Bruker APEX2'
_computing_data_reduction 'Bruker SAINT'
_computing_molecular_graphics 'Bruker SHELXTL'
_computing_publication_material 'Bruker SHELXTL'
_computing_structure_refinement 'SHELXL-2013 (Sheldrick, 2013)'
_computing_structure_solution 'SHELXS-97 (Sheldrick 2008)'
_diffrn_ambient_temperature 213(2)
_diffrn_measured_fraction_theta_full 0.992
_diffrn_measured_fraction_theta_max 0.993
_diffrn_measurement_device_type 'Bruker APEX-II CCD'
_diffrn_measurement_method '\f and \w scans'
_diffrn_radiation_type MoK\a
_diffrn_radiation_wavelength 0.71073
_diffrn_reflns_av_R_equivalents 0.0323
_diffrn_reflns_av_unetI/netI 0.0267
_diffrn_reflns_Laue_measured_fraction_full 0.992
_diffrn_reflns_Laue_measured_fraction_max 0.993
_diffrn_reflns_limit_h_max 12
_diffrn_reflns_limit_h_min -12
_diffrn_reflns_limit_k_max 14
_diffrn_reflns_limit_k_min -14
_diffrn_reflns_limit_l_max 15
_diffrn_reflns_limit_l_min -15
_diffrn_reflns_number 22950
_diffrn_reflns_point_group_measured_fraction_full 0.993
_diffrn_reflns_point_group_measured_fraction_max 0.993
_diffrn_reflns_theta_full 25.242
_diffrn_reflns_theta_max 25.999
_diffrn_reflns_theta_min 2.466
_exptl_absorpt_coefficient_mu 0.113
_exptl_absorpt_correction_T_max 0.7456
_exptl_absorpt_correction_T_min 0.6882
_exptl_absorpt_correction_type multi-scan
_exptl_absorpt_process_details sadabs
_exptl_crystal_colour colorless
_exptl_crystal_density_diffrn 1.127
_exptl_crystal_description prismatic
_exptl_crystal_F_000 516
_exptl_crystal_size_max 0.200
_exptl_crystal_size_mid 0.160
_exptl_crystal_size_min 0.120
_refine_diff_density_max 0.314
_refine_diff_density_min -0.242
_refine_diff_density_rms 0.033
_refine_ls_abs_structure_details
; 
 Flack x determined using 2235 quotients [(I+)-(I-)]/[(I+)+(I-)] 
 (Parsons and Flack (2004), Acta Cryst. A60, s61). 
;
_refine_ls_abs_structure_Flack 0.03(4)
_refine_ls_extinction_coef 0.025(10)
_refine_ls_extinction_expression Fc^*^=kFc[1+0.001xFc^2^\l^3^/sin(2\q)]^-1/4^
_refine_ls_extinction_method SHELXL
_refine_ls_goodness_of_fit_ref 1.044
_refine_ls_hydrogen_treatment constr
_refine_ls_matrix_type full
_refine_ls_number_parameters 368
_refine_ls_number_reflns 5418
_refine_ls_number_restraints 119
_refine_ls_restrained_S_all 1.088
_refine_ls_R_factor_all 0.0435
_refine_ls_R_factor_gt 0.0400
_refine_ls_shift/su_max 0.003
_refine_ls_shift/su_mean 0.000
_refine_ls_structure_factor_coef Fsqd
_refine_ls_weighting_details 'w=1/[\s^2^(Fo^2^)+(0.0632P)^2^+0.2219P] where P=(Fo^2^+2Fc^2^)/3'
_refine_ls_weighting_scheme calc
_refine_ls_wR_factor_gt 0.1032
_refine_ls_wR_factor_ref 0.1071
_reflns_Friedel_coverage 0.900
_reflns_Friedel_fraction_full 0.994
_reflns_Friedel_fraction_max 0.994
_reflns_number_gt 5084
_reflns_number_total 5418
_reflns_threshold_expression 'I > 2\s(I)'
_cod_data_source_file d2ob02213c2.cif
_cod_data_source_block mo_ddz21073_0m
_cod_depositor_comments 'Adding full bibliography for 7159083--7159084.cif.'
_cod_original_sg_symbol_H-M 'P 21'
_cod_database_code 7159084
_shelx_space_group_comment
; 
The symmetry employed for this shelxl refinement is uniquely defined 
by the following loop, which should always be used as a source of 
symmetry information in preference to the above space-group names. 
They are only intended as comments. 
;
_shelx_estimated_absorpt_t_min 0.978
_shelx_estimated_absorpt_t_max 0.987
_shelxl_version_number 2013-4

loop_
_space_group_symop_operation_xyz
'x, y, z'
'-x, y+1/2, -z'

loop_
_atom_site_label
_atom_site_type_symbol
_atom_site_fract_x
_atom_site_fract_y
_atom_site_fract_z
_atom_site_U_iso_or_equiv
_atom_site_adp_type
_atom_site_occupancy
_atom_site_site_symmetry_order
_atom_site_calc_flag
_atom_site_refinement_flags_posn
_atom_site_refinement_flags_adp
_atom_site_refinement_flags_occupancy
_atom_site_disorder_assembly
_atom_site_disorder_group
Si1 Si 0.36309(10) 0.38403(7) 0.36961(6) 0.0499(3) Uani 1 1 d D . . . .
O1 O 0.27838(18) 0.35681(16) 0.92155(14) 0.0362(4) Uani 1 1 d . . . . .
O2 O 0.08856(17) 0.41850(18) 0.78605(15) 0.0388(5) Uani 1 1 d . . . . .
O3 O 0.3313(2) 0.44736(17) 0.47816(14) 0.0400(5) Uani 1 1 d . . . . .
N1 N 0.6160(3) 0.6315(2) 0.9817(2) 0.0477(6) Uani 1 1 d . . . . .
H1 H 0.6316 0.7040 1.0023 0.057 Uiso 1 1 calc R U . . .
N2 N 0.29173(18) 0.42122(18) 0.75362(16) 0.0288(4) Uani 1 1 d . . . . .
C1 C 0.6789(3) 0.5373(3) 1.0407(2) 0.0428(7) Uani 1 1 d . . . . .
C2 C 0.7769(3) 0.5303(4) 1.1456(3) 0.0598(9) Uani 1 1 d . . . . .
H2 H 0.8123 0.5980 1.1864 0.072 Uiso 1 1 calc R U . . .
C3 C 0.8192(4) 0.4225(4) 1.1867(3) 0.0692(12) Uani 1 1 d . . . . .
H3 H 0.8847 0.4158 1.2573 0.083 Uiso 1 1 calc R U . . .
C4 C 0.7679(4) 0.3212(4) 1.1265(3) 0.0637(10) Uani 1 1 d . . . . .
H4 H 0.8006 0.2482 1.1571 0.076 Uiso 1 1 calc R U . . .
C5 C 0.6701(3) 0.3260(3) 1.0228(2) 0.0446(7) Uani 1 1 d . . . . .
H5 H 0.6355 0.2575 0.9831 0.053 Uiso 1 1 calc R U . . .
C6 C 0.6242(2) 0.4359(3) 0.9788(2) 0.0344(6) Uani 1 1 d . . . . .
C7 C 0.5240(2) 0.4755(2) 0.8781(2) 0.0305(5) Uani 1 1 d . . . . .
C8 C 0.5237(3) 0.5936(3) 0.8840(2) 0.0409(6) Uani 1 1 d . . . . .
H8 H 0.4680 0.6427 0.8289 0.049 Uiso 1 1 calc R U . . .
C9 C 0.4412(2) 0.3995(2) 0.78396(19) 0.0297(5) Uani 1 1 d . . . . .
H9 H 0.4591 0.3166 0.8057 0.036 Uiso 1 1 calc R U . . .
C10 C 0.4711(2) 0.4199(3) 0.6715(2) 0.0365(6) Uani 1 1 d . . . . .
H10A H 0.5002 0.5005 0.6658 0.044 Uiso 1 1 calc R U . . .
H10B H 0.5431 0.3671 0.6634 0.044 Uiso 1 1 calc R U . . .
C11 C 0.3367(2) 0.3949(2) 0.58258(18) 0.0315(5) Uani 1 1 d . . . . .
H11 H 0.3240 0.3095 0.5726 0.038 Uiso 1 1 calc R U . . .
C12 C 0.2276(2) 0.4448(2) 0.63341(19) 0.0281(5) Uani 1 1 d . . . . .
H12 H 0.1423 0.3987 0.6065 0.034 Uiso 1 1 calc R U . . .
C13 C 0.1954(3) 0.5740(2) 0.6086(2) 0.0349(6) Uani 1 1 d . . . . .
H13A H 0.1678 0.6080 0.6709 0.042 Uiso 1 1 calc R U . . .
H13B H 0.2792 0.6138 0.6054 0.042 Uiso 1 1 calc R U . . .
C14 C 0.0831(4) 0.5980(3) 0.4995(3) 0.0520(8) Uani 1 1 d . . . . .
H14 H 0.1011 0.5491 0.4398 0.062 Uiso 1 1 calc R U . . .
C15 C 0.0862(6) 0.7239(4) 0.4660(4) 0.0938(16) Uani 1 1 d . . . . .
H15A H 0.0687 0.7734 0.5235 0.141 Uiso 1 1 calc R U . . .
H15B H 0.0164 0.7372 0.3953 0.141 Uiso 1 1 calc R U . . .
H15C H 0.1755 0.7422 0.4577 0.141 Uiso 1 1 calc R U . . .
C16 C -0.0588(4) 0.5670(4) 0.5088(4) 0.0733(11) Uani 1 1 d . . . . .
H16A H -0.0589 0.4868 0.5338 0.110 Uiso 1 1 calc R U . . .
H16B H -0.1261 0.5760 0.4360 0.110 Uiso 1 1 calc R U . . .
H16C H -0.0816 0.6185 0.5625 0.110 Uiso 1 1 calc R U . . .
C17 C 0.2231(2) 0.3954(2) 0.82834(19) 0.0285(5) Uani 1 1 d . . . . .
C18 C -0.0034(3) 0.4137(3) 0.8585(2) 0.0412(7) Uani 1 1 d . . . . .
C19 C -0.0046(4) 0.2933(4) 0.9063(4) 0.0699(11) Uani 1 1 d . . . . .
H19A H -0.0247 0.2365 0.8459 0.105 Uiso 1 1 calc R U . . .
H19B H -0.0743 0.2892 0.9451 0.105 Uiso 1 1 calc R U . . .
H19C H 0.0843 0.2766 0.9587 0.105 Uiso 1 1 calc R U . . .
C20 C 0.0397(4) 0.5066(4) 0.9481(3) 0.0689(11) Uani 1 1 d . . . . .
H20A H 0.1318 0.4903 0.9952 0.103 Uiso 1 1 calc R U . . .
H20B H -0.0228 0.5067 0.9937 0.103 Uiso 1 1 calc R U . . .
H20C H 0.0379 0.5823 0.9128 0.103 Uiso 1 1 calc R U . . .
C21 C -0.1411(3) 0.4424(4) 0.7772(3) 0.0656(11) Uani 1 1 d . . . . .
H21A H -0.1372 0.5187 0.7446 0.098 Uiso 1 1 calc R U . . .
H21B H -0.2102 0.4427 0.8168 0.098 Uiso 1 1 calc R U . . .
H21C H -0.1645 0.3843 0.7181 0.098 Uiso 1 1 calc R U . . .
C22 C 0.4638(17) 0.2553(12) 0.4015(10) 0.106(5) Uani 0.5 1 d D U P A 1
H22A H 0.5476 0.2717 0.4606 0.159 Uiso 0.5 1 calc R U P A 1
H22B H 0.4862 0.2289 0.3349 0.159 Uiso 0.5 1 calc R U P A 1
H22C H 0.4127 0.1950 0.4264 0.159 Uiso 0.5 1 calc R U P A 1
C23 C 0.1831(11) 0.3282(10) 0.2743(8) 0.103(4) Uani 0.6 1 d D U P A 1
H23A H 0.1338 0.2914 0.3211 0.155 Uiso 0.6 1 calc R U P A 1
H23B H 0.1969 0.2720 0.2203 0.155 Uiso 0.6 1 calc R U P A 1
H23C H 0.1305 0.3937 0.2347 0.155 Uiso 0.6 1 calc R U P A 1
C24 C 0.4106(15) 0.4999(17) 0.2881(15) 0.0542(16) Uani 0.6 1 d D U P A 1
C25 C 0.3214(9) 0.6059(6) 0.2678(7) 0.0642(17) Uani 0.6 1 d D U P A 1
H25A H 0.2343 0.5877 0.2135 0.096 Uiso 0.6 1 calc R U P A 1
H25B H 0.3659 0.6682 0.2390 0.096 Uiso 0.6 1 calc R U P A 1
H25C H 0.3061 0.6304 0.3378 0.096 Uiso 0.6 1 calc R U P A 1
C26 C 0.422(2) 0.4614(12) 0.1735(14) 0.057(3) Uani 0.6 1 d D U P A 1
H26A H 0.3385 0.4216 0.1325 0.085 Uiso 0.6 1 calc R U P A 1
H26B H 0.4991 0.4089 0.1840 0.085 Uiso 0.6 1 calc R U P A 1
H26C H 0.4353 0.5293 0.1314 0.085 Uiso 0.6 1 calc R U P A 1
C27 C 0.5607(11) 0.5317(11) 0.3684(9) 0.078(2) Uani 0.5 1 d D U P A 1
H27A H 0.6020 0.5904 0.3324 0.117 Uiso 0.5 1 calc R U P A 1
H27B H 0.6174 0.4621 0.3819 0.117 Uiso 0.5 1 calc R U P A 1
H27C H 0.5534 0.5617 0.4393 0.117 Uiso 0.5 1 calc R U P A 1
C22' C 0.5516(15) 0.3152(13) 0.4314(10) 0.104(5) Uani 0.5 1 d D U P A 2
H22D H 0.6135 0.3740 0.4741 0.157 Uiso 0.5 1 calc R U P A 2
H22E H 0.5844 0.2885 0.3699 0.157 Uiso 0.5 1 calc R U P A 2
H22F H 0.5478 0.2498 0.4799 0.157 Uiso 0.5 1 calc R U P A 2
C23' C 0.256(2) 0.2609(15) 0.3142(13) 0.105(5) Uani 0.4 1 d D U P A 2
H23D H 0.2516 0.2102 0.3754 0.157 Uiso 0.4 1 calc R U P A 2
H23E H 0.2944 0.2183 0.2631 0.157 Uiso 0.4 1 calc R U P A 2
H23F H 0.1649 0.2878 0.2742 0.157 Uiso 0.4 1 calc R U P A 2
C24' C 0.398(2) 0.503(3) 0.279(2) 0.058(2) Uani 0.4 1 d D U P A 2
C25' C 0.2542(15) 0.5672(13) 0.2425(11) 0.080(3) Uani 0.4 1 d D U P A 2
H25D H 0.2387 0.6058 0.3071 0.120 Uiso 0.4 1 calc R U P A 2
H25E H 0.1824 0.5103 0.2129 0.120 Uiso 0.4 1 calc R U P A 2
H25F H 0.2534 0.6246 0.1851 0.120 Uiso 0.4 1 calc R U P A 2
C26' C 0.424(3) 0.4343(19) 0.178(2) 0.055(3) Uani 0.4 1 d D U P A 2
H26D H 0.4217 0.4882 0.1170 0.083 Uiso 0.4 1 calc R U P A 2
H26E H 0.3529 0.3759 0.1515 0.083 Uiso 0.4 1 calc R U P A 2
H26F H 0.5126 0.3965 0.2018 0.083 Uiso 0.4 1 calc R U P A 2
C27' C 0.5256(13) 0.5781(9) 0.3346(9) 0.075(2) Uani 0.5 1 d D U P A 2
H27D H 0.6077 0.5329 0.3402 0.112 Uiso 0.5 1 calc R U P A 2
H27E H 0.5239 0.6014 0.4091 0.112 Uiso 0.5 1 calc R U P A 2
H27F H 0.5253 0.6470 0.2893 0.112 Uiso 0.5 1 calc R U P A 2

loop_
_atom_site_aniso_label
_atom_site_aniso_U_11
_atom_site_aniso_U_22
_atom_site_aniso_U_33
_atom_site_aniso_U_23
_atom_site_aniso_U_13
_atom_site_aniso_U_12
Si1 0.0858(6) 0.0377(4) 0.0376(4) -0.0008(3) 0.0357(4) 0.0079(4)
O1 0.0389(9) 0.0426(11) 0.0288(9) 0.0084(7) 0.0127(7) 0.0027(8)
O2 0.0268(8) 0.0588(13) 0.0340(9) 0.0071(8) 0.0140(7) 0.0003(8)
O3 0.0536(11) 0.0441(11) 0.0276(9) 0.0038(8) 0.0202(8) 0.0138(9)
N1 0.0555(15) 0.0421(14) 0.0441(13) -0.0104(11) 0.0123(11) -0.0123(12)
N2 0.0236(9) 0.0382(11) 0.0256(9) 0.0021(8) 0.0086(7) 0.0015(8)
C1 0.0345(13) 0.0615(18) 0.0340(13) -0.0045(13) 0.0128(11) -0.0102(13)
C2 0.0519(18) 0.091(3) 0.0345(15) -0.0087(17) 0.0085(13) -0.0154(19)
C3 0.0516(18) 0.113(4) 0.0331(15) 0.0041(19) -0.0026(13) 0.002(2)
C4 0.058(2) 0.087(3) 0.0439(18) 0.0206(18) 0.0109(15) 0.0211(19)
C5 0.0428(15) 0.0563(18) 0.0358(14) 0.0077(13) 0.0132(12) 0.0084(13)
C6 0.0274(11) 0.0502(15) 0.0284(12) -0.0002(11) 0.0126(9) -0.0003(11)
C7 0.0253(11) 0.0387(13) 0.0286(12) 0.0000(10) 0.0099(9) 0.0010(10)
C8 0.0437(15) 0.0411(15) 0.0369(14) -0.0003(12) 0.0101(12) -0.0017(12)
C9 0.0275(11) 0.0338(13) 0.0290(11) 0.0008(10) 0.0102(9) 0.0047(10)
C10 0.0312(11) 0.0490(16) 0.0338(12) -0.0007(11) 0.0166(10) 0.0056(11)
C11 0.0394(13) 0.0318(12) 0.0254(10) 0.0009(10) 0.0129(9) 0.0058(11)
C12 0.0282(11) 0.0317(12) 0.0246(10) 0.0007(9) 0.0081(9) 0.0004(10)
C13 0.0411(14) 0.0305(13) 0.0359(13) 0.0006(10) 0.0157(11) 0.0051(10)
C14 0.0630(19) 0.0573(19) 0.0383(15) 0.0097(13) 0.0190(14) 0.0303(16)
C15 0.106(4) 0.080(3) 0.099(4) 0.053(3) 0.036(3) 0.040(3)
C16 0.052(2) 0.085(3) 0.073(2) 0.005(2) 0.0037(18) 0.0188(19)
C17 0.0295(11) 0.0273(11) 0.0301(11) 0.0010(10) 0.0109(9) 0.0006(9)
C18 0.0349(13) 0.0561(19) 0.0390(13) 0.0003(12) 0.0209(11) -0.0024(12)
C19 0.060(2) 0.069(2) 0.097(3) 0.020(2) 0.049(2) -0.0074(18)
C20 0.056(2) 0.086(3) 0.071(2) -0.028(2) 0.0284(18) 0.0016(19)
C21 0.0305(14) 0.110(3) 0.061(2) 0.005(2) 0.0219(14) 0.0055(18)
C22 0.172(13) 0.096(9) 0.068(6) 0.022(6) 0.063(8) 0.092(8)
C23 0.129(9) 0.114(8) 0.075(6) -0.022(5) 0.041(6) -0.083(7)
C24 0.076(3) 0.057(3) 0.043(3) -0.004(3) 0.038(3) 0.001(3)
C25 0.104(5) 0.042(3) 0.058(3) 0.011(3) 0.041(3) 0.000(3)
C26 0.077(4) 0.058(5) 0.042(3) 0.002(4) 0.028(3) 0.008(5)
C27 0.078(5) 0.085(6) 0.073(5) -0.012(4) 0.026(4) -0.019(5)
C22' 0.144(11) 0.119(10) 0.074(7) 0.047(7) 0.070(8) 0.094(8)
C23' 0.144(12) 0.110(10) 0.078(8) -0.046(7) 0.061(8) -0.057(8)
C24' 0.082(4) 0.057(3) 0.044(4) 0.002(3) 0.035(3) 0.003(3)
C25' 0.108(6) 0.079(6) 0.059(5) 0.017(5) 0.035(5) 0.037(5)
C26' 0.083(5) 0.059(7) 0.039(4) 0.000(5) 0.043(4) -0.001(6)
C27' 0.107(6) 0.059(5) 0.067(5) 0.002(4) 0.040(4) -0.026(4)

loop_
_atom_type_symbol
_atom_type_description
_atom_type_scat_dispersion_real
_atom_type_scat_dispersion_imag
_atom_type_scat_source
C C 0.0033 0.0016 'International Tables Vol C Tables 4.2.6.8 and 6.1.1.4'
H H 0.0000 0.0000 'International Tables Vol C Tables 4.2.6.8 and 6.1.1.4'
N N 0.0061 0.0033 'International Tables Vol C Tables 4.2.6.8 and 6.1.1.4'
O O 0.0106 0.0060 'International Tables Vol C Tables 4.2.6.8 and 6.1.1.4'
Si Si 0.0817 0.0704 'International Tables Vol C Tables 4.2.6.8 and 6.1.1.4'

loop_
_geom_angle_atom_site_label_1
_geom_angle_atom_site_label_2
_geom_angle_atom_site_label_3
_geom_angle
_geom_angle_site_symmetry_1
_geom_angle_site_symmetry_3
_geom_angle_publ_flag
O3 Si1 C22 115.0(4) . . ?
O3 Si1 C23' 114.8(5) . . ?
O3 Si1 C24 106.5(5) . . ?
C22 Si1 C24 120.0(7) . . ?
O3 Si1 C24' 106.8(8) . . ?
C23' Si1 C24' 123.0(9) . . ?
O3 Si1 C23 105.3(4) . . ?
C22 Si1 C23 103.9(7) . . ?
C24 Si1 C23 104.6(5) . . ?
O3 Si1 C22' 104.7(4) . . ?
C23' Si1 C22' 104.2(9) . . ?
C24' Si1 C22' 100.8(8) . . ?
C17 O2 C18 120.70(19) . . ?
C11 O3 Si1 126.89(16) . . ?
C1 N1 C8 108.7(2) . . ?
C1 N1 H1 125.6 . . ?
C8 N1 H1 125.6 . . ?
C17 N2 C12 125.03(18) . . ?
C17 N2 C9 119.32(18) . . ?
C12 N2 C9 114.17(17) . . ?
N1 C1 C2 130.4(3) . . ?
N1 C1 C6 108.0(2) . . ?
C2 C1 C6 121.5(3) . . ?
C3 C2 C1 117.8(4) . . ?
C3 C2 H2 121.1 . . ?
C1 C2 H2 121.1 . . ?
C2 C3 C4 121.7(3) . . ?
C2 C3 H3 119.2 . . ?
C4 C3 H3 119.2 . . ?
C5 C4 C3 121.5(4) . . ?
C5 C4 H4 119.2 . . ?
C3 C4 H4 119.2 . . ?
C4 C5 C6 118.0(3) . . ?
C4 C5 H5 121.0 . . ?
C6 C5 H5 121.0 . . ?
C5 C6 C1 119.5(2) . . ?
C5 C6 C7 134.1(3) . . ?
C1 C6 C7 106.4(3) . . ?
C8 C7 C6 106.2(2) . . ?
C8 C7 C9 127.6(2) . . ?
C6 C7 C9 126.2(2) . . ?
C7 C8 N1 110.6(3) . . ?
C7 C8 H8 124.7 . . ?
N1 C8 H8 124.7 . . ?
N2 C9 C7 113.82(19) . . ?
N2 C9 C10 101.85(18) . . ?
C7 C9 C10 114.0(2) . . ?
N2 C9 H9 109.0 . . ?
C7 C9 H9 109.0 . . ?
C10 C9 H9 109.0 . . ?
C11 C10 C9 104.99(19) . . ?
C11 C10 H10A 110.7 . . ?
C9 C10 H10A 110.7 . . ?
C11 C10 H10B 110.7 . . ?
C9 C10 H10B 110.7 . . ?
H10A C10 H10B 108.8 . . ?
O3 C11 C10 111.9(2) . . ?
O3 C11 C12 112.24(19) . . ?
C10 C11 C12 103.76(18) . . ?
O3 C11 H11 109.6 . . ?
C10 C11 H11 109.6 . . ?
C12 C11 H11 109.6 . . ?
N2 C12 C13 112.9(2) . . ?
N2 C12 C11 100.86(17) . . ?
C13 C12 C11 114.5(2) . . ?
N2 C12 H12 109.4 . . ?
C13 C12 H12 109.4 . . ?
C11 C12 H12 109.4 . . ?
C14 C13 C12 114.6(2) . . ?
C14 C13 H13A 108.6 . . ?
C12 C13 H13A 108.6 . . ?
C14 C13 H13B 108.6 . . ?
C12 C13 H13B 108.6 . . ?
H13A C13 H13B 107.6 . . ?
C15 C14 C13 110.4(4) . . ?
C15 C14 C16 109.9(3) . . ?
C13 C14 C16 112.0(3) . . ?
C15 C14 H14 108.1 . . ?
C13 C14 H14 108.1 . . ?
C16 C14 H14 108.1 . . ?
C14 C15 H15A 109.5 . . ?
C14 C15 H15B 109.5 . . ?
H15A C15 H15B 109.5 . . ?
C14 C15 H15C 109.5 . . ?
H15A C15 H15C 109.5 . . ?
H15B C15 H15C 109.5 . . ?
C14 C16 H16A 109.5 . . ?
C14 C16 H16B 109.5 . . ?
H16A C16 H16B 109.5 . . ?
C14 C16 H16C 109.5 . . ?
H16A C16 H16C 109.5 . . ?
H16B C16 H16C 109.5 . . ?
O1 C17 O2 125.5(2) . . ?
O1 C17 N2 123.2(2) . . ?
O2 C17 N2 111.25(19) . . ?
O2 C18 C19 110.8(2) . . ?
O2 C18 C21 102.5(2) . . ?
C19 C18 C21 110.6(3) . . ?
O2 C18 C20 108.9(2) . . ?
C19 C18 C20 112.9(3) . . ?
C21 C18 C20 110.8(3) . . ?
C18 C19 H19A 109.5 . . ?
C18 C19 H19B 109.5 . . ?
H19A C19 H19B 109.5 . . ?
C18 C19 H19C 109.5 . . ?
H19A C19 H19C 109.5 . . ?
H19B C19 H19C 109.5 . . ?
C18 C20 H20A 109.5 . . ?
C18 C20 H20B 109.5 . . ?
H20A C20 H20B 109.5 . . ?
C18 C20 H20C 109.5 . . ?
H20A C20 H20C 109.5 . . ?
H20B C20 H20C 109.5 . . ?
C18 C21 H21A 109.5 . . ?
C18 C21 H21B 109.5 . . ?
H21A C21 H21B 109.5 . . ?
C18 C21 H21C 109.5 . . ?
H21A C21 H21C 109.5 . . ?
H21B C21 H21C 109.5 . . ?
Si1 C22 H22A 109.5 . . ?
Si1 C22 H22B 109.5 . . ?
H22A C22 H22B 109.5 . . ?
Si1 C22 H22C 109.5 . . ?
H22A C22 H22C 109.5 . . ?
H22B C22 H22C 109.5 . . ?
Si1 C23 H23A 109.5 . . ?
Si1 C23 H23B 109.5 . . ?
H23A C23 H23B 109.5 . . ?
Si1 C23 H23C 109.5 . . ?
H23A C23 H23C 109.5 . . ?
H23B C23 H23C 109.5 . . ?
C25 C24 C26 106.5(15) . . ?
C25 C24 C27 110.1(12) . . ?
C26 C24 C27 109.1(13) . . ?
C25 C24 Si1 116.0(11) . . ?
C26 C24 Si1 114.5(12) . . ?
C27 C24 Si1 100.3(11) . . ?
C24 C25 H25A 109.5 . . ?
C24 C25 H25B 109.5 . . ?
H25A C25 H25B 109.5 . . ?
C24 C25 H25C 109.5 . . ?
H25A C25 H25C 109.5 . . ?
H25B C25 H25C 109.5 . . ?
C24 C26 H26A 109.5 . . ?
C24 C26 H26B 109.5 . . ?
H26A C26 H26B 109.5 . . ?
C24 C26 H26C 109.5 . . ?
H26A C26 H26C 109.5 . . ?
H26B C26 H26C 109.5 . . ?
C24 C27 H27A 109.5 . . ?
C24 C27 H27B 109.5 . . ?
H27A C27 H27B 109.5 . . ?
C24 C27 H27C 109.5 . . ?
H27A C27 H27C 109.5 . . ?
H27B C27 H27C 109.5 . . ?
Si1 C22' H22D 109.5 . . ?
Si1 C22' H22E 109.5 . . ?
H22D C22' H22E 109.5 . . ?
Si1 C22' H22F 109.5 . . ?
H22D C22' H22F 109.5 . . ?
H22E C22' H22F 109.5 . . ?
Si1 C23' H23D 109.5 . . ?
Si1 C23' H23E 109.5 . . ?
H23D C23' H23E 109.5 . . ?
Si1 C23' H23F 109.5 . . ?
H23D C23' H23F 109.5 . . ?
H23E C23' H23F 109.5 . . ?
C27' C24' C26' 109(2) . . ?
C27' C24' C25' 118(2) . . ?
C26' C24' C25' 111(2) . . ?
C27' C24' Si1 114.9(16) . . ?
C26' C24' Si1 102.8(18) . . ?
C25' C24' Si1 100.7(16) . . ?
C24' C25' H25D 109.5 . . ?
C24' C25' H25E 109.5 . . ?
H25D C25' H25E 109.5 . . ?
C24' C25' H25F 109.5 . . ?
H25D C25' H25F 109.5 . . ?
H25E C25' H25F 109.5 . . ?
C24' C26' H26D 109.5 . . ?
C24' C26' H26E 109.5 . . ?
H26D C26' H26E 109.5 . . ?
C24' C26' H26F 109.5 . . ?
H26D C26' H26F 109.5 . . ?
H26E C26' H26F 109.5 . . ?
C24' C27' H27D 109.5 . . ?
C24' C27' H27E 109.5 . . ?
H27D C27' H27E 109.5 . . ?
C24' C27' H27F 109.5 . . ?
H27D C27' H27F 109.5 . . ?
H27E C27' H27F 109.5 . . ?

loop_
_geom_bond_atom_site_label_1
_geom_bond_atom_site_label_2
_geom_bond_distance
_geom_bond_site_symmetry_2
_geom_bond_publ_flag
Si1 O3 1.6470(18) . ?
Si1 C22 1.776(10) . ?
Si1 C23' 1.794(13) . ?
Si1 C24 1.82(2) . ?
Si1 C24' 1.87(4) . ?
Si1 C23 1.980(9) . ?
Si1 C22' 2.014(11) . ?
O1 C17 1.216(3) . ?
O2 C17 1.346(3) . ?
O2 C18 1.480(3) . ?
O3 C11 1.419(3) . ?
N1 C1 1.357(4) . ?
N1 C8 1.374(4) . ?
N1 H1 0.8700 . ?
N2 C17 1.350(3) . ?
N2 C12 1.473(3) . ?
N2 C9 1.482(3) . ?
C1 C2 1.397(4) . ?
C1 C6 1.416(4) . ?
C2 C3 1.359(6) . ?
C2 H2 0.9400 . ?
C3 C4 1.398(6) . ?
C3 H3 0.9400 . ?
C4 C5 1.383(4) . ?
C4 H4 0.9400 . ?
C5 C6 1.398(4) . ?
C5 H5 0.9400 . ?
C6 C7 1.441(3) . ?
C7 C8 1.356(4) . ?
C7 C9 1.506(3) . ?
C8 H8 0.9400 . ?
C9 C10 1.535(3) . ?
C9 H9 0.9900 . ?
C10 C11 1.518(3) . ?
C10 H10A 0.9800 . ?
C10 H10B 0.9800 . ?
C11 C12 1.542(3) . ?
C11 H11 0.9900 . ?
C12 C13 1.529(3) . ?
C12 H12 0.9900 . ?
C13 C14 1.524(4) . ?
C13 H13A 0.9800 . ?
C13 H13B 0.9800 . ?
C14 C15 1.505(6) . ?
C14 C16 1.529(5) . ?
C14 H14 0.9900 . ?
C15 H15A 0.9700 . ?
C15 H15B 0.9700 . ?
C15 H15C 0.9700 . ?
C16 H16A 0.9700 . ?
C16 H16B 0.9700 . ?
C16 H16C 0.9700 . ?
C18 C19 1.505(5) . ?
C18 C21 1.509(4) . ?
C18 C20 1.511(5) . ?
C19 H19A 0.9700 . ?
C19 H19B 0.9700 . ?
C19 H19C 0.9700 . ?
C20 H20A 0.9700 . ?
C20 H20B 0.9700 . ?
C20 H20C 0.9700 . ?
C21 H21A 0.9700 . ?
C21 H21B 0.9700 . ?
C21 H21C 0.9700 . ?
C22 H22A 0.9700 . ?
C22 H22B 0.9700 . ?
C22 H22C 0.9700 . ?
C23 H23A 0.9700 . ?
C23 H23B 0.9700 . ?
C23 H23C 0.9700 . ?
C24 C25 1.495(17) . ?
C24 C26 1.529(17) . ?
C24 C27 1.608(14) . ?
C25 H25A 0.9700 . ?
C25 H25B 0.9700 . ?
C25 H25C 0.9700 . ?
C26 H26A 0.9700 . ?
C26 H26B 0.9700 . ?
C26 H26C 0.9700 . ?
C27 H27A 0.9700 . ?
C27 H27B 0.9700 . ?
C27 H27C 0.9700 . ?
C22' H22D 0.9700 . ?
C22' H22E 0.9700 . ?
C22' H22F 0.9700 . ?
C23' H23D 0.9700 . ?
C23' H23E 0.9700 . ?
C23' H23F 0.9700 . ?
C24' C27' 1.54(2) . ?
C24' C26' 1.58(2) . ?
C24' C25' 1.59(2) . ?
C25' H25D 0.9700 . ?
C25' H25E 0.9700 . ?
C25' H25F 0.9700 . ?
C26' H26D 0.9700 . ?
C26' H26E 0.9700 . ?
C26' H26F 0.9700 . ?
C27' H27D 0.9700 . ?
C27' H27E 0.9700 . ?
C27' H27F 0.9700 . ?

loop_
_geom_hbond_atom_site_label_D
_geom_hbond_atom_site_label_H
_geom_hbond_atom_site_label_A
_geom_hbond_distance_DH
_geom_hbond_distance_HA
_geom_hbond_distance_DA
_geom_hbond_angle_DHA
_geom_hbond_site_symmetry_A
N1 H1 O1 0.87 2.07 2.920(3) 163.6 2_657
C19 H19C O1 0.97 2.35 2.931(4) 117.9 .
C20 H20A O1 0.97 2.49 3.075(4) 118.4 .

loop_
_geom_torsion_atom_site_label_1
_geom_torsion_atom_site_label_2
_geom_torsion_atom_site_label_3
_geom_torsion_atom_site_label_4
_geom_torsion
_geom_torsion_site_symmetry_1
_geom_torsion_site_symmetry_2
_geom_torsion_site_symmetry_3
_geom_torsion_site_symmetry_4
_geom_torsion_publ_flag
C22 Si1 O3 C11 -21.2(7) . . . . ?
C23' Si1 O3 C11 58.8(8) . . . . ?
C24 Si1 O3 C11 -156.7(5) . . . . ?
C24' Si1 O3 C11 -161.1(7) . . . . ?
C23 Si1 O3 C11 92.6(4) . . . . ?
C22' Si1 O3 C11 -54.8(5) . . . . ?
C8 N1 C1 C2 -178.0(3) . . . . ?
C8 N1 C1 C6 -0.4(3) . . . . ?
N1 C1 C2 C3 177.8(3) . . . . ?
C6 C1 C2 C3 0.4(5) . . . . ?
C1 C2 C3 C4 0.4(5) . . . . ?
C2 C3 C4 C5 -0.9(6) . . . . ?
C3 C4 C5 C6 0.5(5) . . . . ?
C4 C5 C6 C1 0.3(4) . . . . ?
C4 C5 C6 C7 -178.1(3) . . . . ?
N1 C1 C6 C5 -178.6(2) . . . . ?
C2 C1 C6 C5 -0.7(4) . . . . ?
N1 C1 C6 C7 0.1(3) . . . . ?
C2 C1 C6 C7 178.0(3) . . . . ?
C5 C6 C7 C8 178.7(3) . . . . ?
C1 C6 C7 C8 0.2(3) . . . . ?
C5 C6 C7 C9 -3.5(4) . . . . ?
C1 C6 C7 C9 178.0(2) . . . . ?
C6 C7 C8 N1 -0.4(3) . . . . ?
C9 C7 C8 N1 -178.2(2) . . . . ?
C1 N1 C8 C7 0.5(3) . . . . ?
C17 N2 C9 C7 -66.3(3) . . . . ?
C12 N2 C9 C7 126.9(2) . . . . ?
C17 N2 C9 C10 170.6(2) . . . . ?
C12 N2 C9 C10 3.8(3) . . . . ?
C8 C7 C9 N2 -54.8(3) . . . . ?
C6 C7 C9 N2 127.9(2) . . . . ?
C8 C7 C9 C10 61.5(3) . . . . ?
C6 C7 C9 C10 -115.9(3) . . . . ?
N2 C9 C10 C11 -25.7(3) . . . . ?
C7 C9 C10 C11 -148.7(2) . . . . ?
Si1 O3 C11 C10 98.2(3) . . . . ?
Si1 O3 C11 C12 -145.65(19) . . . . ?
C9 C10 C11 O3 159.3(2) . . . . ?
C9 C10 C11 C12 38.1(3) . . . . ?
C17 N2 C12 C13 90.3(3) . . . . ?
C9 N2 C12 C13 -103.8(2) . . . . ?
C17 N2 C12 C11 -147.0(2) . . . . ?
C9 N2 C12 C11 18.9(3) . . . . ?
O3 C11 C12 N2 -155.1(2) . . . . ?
C10 C11 C12 N2 -34.1(2) . . . . ?
O3 C11 C12 C13 -33.5(3) . . . . ?
C10 C11 C12 C13 87.5(2) . . . . ?
N2 C12 C13 C14 -157.1(2) . . . . ?
C11 C12 C13 C14 88.2(3) . . . . ?
C12 C13 C14 C15 -164.0(3) . . . . ?
C12 C13 C14 C16 73.2(3) . . . . ?
C18 O2 C17 O1 8.9(4) . . . . ?
C18 O2 C17 N2 -170.8(2) . . . . ?
C12 N2 C17 O1 166.8(2) . . . . ?
C9 N2 C17 O1 1.5(4) . . . . ?
C12 N2 C17 O2 -13.5(3) . . . . ?
C9 N2 C17 O2 -178.8(2) . . . . ?
C17 O2 C18 C19 -60.9(3) . . . . ?
C17 O2 C18 C21 -178.9(3) . . . . ?
C17 O2 C18 C20 63.8(3) . . . . ?
O3 Si1 C24 C25 -45.9(10) . . . . ?
C22 Si1 C24 C25 -178.7(9) . . . . ?
C23' Si1 C24 C25 93.4(13) . . . . ?
C24' Si1 C24 C25 49(16) . . . . ?
C23 Si1 C24 C25 65.4(11) . . . . ?
C22' Si1 C24 C25 -153.5(10) . . . . ?
O3 Si1 C24 C26 -170.6(11) . . . . ?
C22 Si1 C24 C26 56.6(15) . . . . ?
C23' Si1 C24 C26 -31.4(17) . . . . ?
C24' Si1 C24 C26 -75(16) . . . . ?
C23 Si1 C24 C26 -59.4(13) . . . . ?
C22' Si1 C24 C26 81.8(13) . . . . ?
O3 Si1 C24 C27 72.7(8) . . . . ?
C22 Si1 C24 C27 -60.1(11) . . . . ?
C23' Si1 C24 C27 -148.0(10) . . . . ?
C24' Si1 C24 C27 168(17) . . . . ?
C23 Si1 C24 C27 -176.1(8) . . . . ?
C22' Si1 C24 C27 -34.9(9) . . . . ?
O3 Si1 C24' C27' 63.1(15) . . . . ?
C22 Si1 C24' C27' -72.9(18) . . . . ?
C23' Si1 C24' C27' -160.9(13) . . . . ?
C24 Si1 C24' C27' -23(15) . . . . ?
C23 Si1 C24' C27' 172.8(14) . . . . ?
C22' Si1 C24' C27' -46.0(16) . . . . ?
O3 Si1 C24' C26' -178.8(15) . . . . ?
C22 Si1 C24' C26' 45.2(19) . . . . ?
C23' Si1 C24' C26' -43(2) . . . . ?
C24 Si1 C24' C26' 95(17) . . . . ?
C23 Si1 C24' C26' -69.1(17) . . . . ?
C22' Si1 C24' C26' 72.1(17) . . . . ?
O3 Si1 C24' C25' -64.2(12) . . . . ?
C22 Si1 C24' C25' 159.7(10) . . . . ?
C23' Si1 C24' C25' 71.8(16) . . . . ?
C24 Si1 C24' C25' -150(17) . . . . ?
C23 Si1 C24' C25' 45.5(13) . . . . ?
C22' Si1 C24' C25' -173.4(11) . . . . ?
